data_7029555
loop_
_publ_author_name
'Guo, Liping'
'Zhu, Xiancui'
'Zhou, Shuangliu'
'Mu, Xiaolong'
'Wei, Yun'
'Wang, Shaowu'
'Feng, Zhijun'
'Zhang, Guangchao'
'Deng, Baojia'

_publ_section_title
;
 Rare-earth alkyl complexes supported by formamidinate ligands: synthesis,
 structure, and catalytic activity for isoprene polymerization.
;
_journal_issue 18
_journal_name_full 'Dalton transactions (Cambridge, England : 2003)'
_journal_page_first 6842
_journal_page_last 6847
_journal_paper_doi 10.1039/c4dt00242c
_journal_volume 43
_journal_year 2014
_chemical_formula_sum 'C58 H89 Dy N4 O Si'
_chemical_formula_weight 1048.92
_chemical_name_systematic
; 
 ? 
;
_space_group_IT_number 14
_symmetry_cell_setting monoclinic
_symmetry_space_group_name_Hall '-P 2yn'
_symmetry_space_group_name_H-M 'P 1 21/n 1'
_atom_sites_solution_hydrogens geom
_atom_sites_solution_primary direct
_atom_sites_solution_secondary difmap
_audit_creation_method SHELXL-97
_cell_angle_alpha 90.00
_cell_angle_beta 92.5970(10)
_cell_angle_gamma 90.00
_cell_formula_units_Z 4
_cell_length_a 13.7985(13)
_cell_length_b 16.6154(16)
_cell_length_c 28.071(3)
_cell_measurement_reflns_used 9778
_cell_measurement_temperature 173(2)
_cell_measurement_theta_max 27.65
_cell_measurement_theta_min 2.45
_cell_volume 6429.2(11)
_computing_cell_refinement 'Bruker SMART'
_computing_data_collection 'Bruker SMART'
_computing_data_reduction 'Bruker SAINT'
_computing_molecular_graphics 'Bruker SHELXTL'
_computing_publication_material 'Bruker SHELXTL'
_computing_structure_refinement 'SHELXL-97 (Sheldrick, 1997)'
_computing_structure_solution 'SHELXS-97 (Sheldrick, 1990)'
_diffrn_ambient_temperature 173(2)
_diffrn_measured_fraction_theta_full 0.988
_diffrn_measured_fraction_theta_max 0.988
_diffrn_measurement_device_type 'CCD area detector'
_diffrn_measurement_method 'phi and omega scans'
_diffrn_radiation_monochromator graphite
_diffrn_radiation_source 'fine-focus sealed tube'
_diffrn_radiation_type MoK\a
_diffrn_radiation_wavelength 0.71073
_diffrn_reflns_av_R_equivalents 0.0000
_diffrn_reflns_av_unetI/netI 0.0313
_diffrn_reflns_limit_h_max 18
_diffrn_reflns_limit_h_min -18
_diffrn_reflns_limit_k_max 21
_diffrn_reflns_limit_k_min 0
_diffrn_reflns_limit_l_max 36
_diffrn_reflns_limit_l_min 0
_diffrn_reflns_number 14894
_diffrn_reflns_theta_full 27.70
_diffrn_reflns_theta_max 27.70
_diffrn_reflns_theta_min 1.42
_exptl_absorpt_coefficient_mu 1.216
_exptl_absorpt_correction_T_max 0.8482
_exptl_absorpt_correction_T_min 0.7349
_exptl_absorpt_correction_type multi-scan
_exptl_crystal_colour colorless
_exptl_crystal_density_diffrn 1.084
_exptl_crystal_density_method 'not measured'
_exptl_crystal_description block
_exptl_crystal_F_000 2212
_exptl_crystal_size_max 0.27
_exptl_crystal_size_mid 0.16
_exptl_crystal_size_min 0.14
_platon_squeeze_details
;
;
_refine_diff_density_max 1.372
_refine_diff_density_min -1.709
_refine_diff_density_rms 0.083
_refine_ls_extinction_method none
_refine_ls_goodness_of_fit_ref 1.040
_refine_ls_hydrogen_treatment mixed
_refine_ls_matrix_type full
_refine_ls_number_parameters 605
_refine_ls_number_reflns 14894
_refine_ls_number_restraints 2320
_refine_ls_restrained_S_all 1.091
_refine_ls_R_factor_all 0.0457
_refine_ls_R_factor_gt 0.0365
_refine_ls_shift/su_max 0.017
_refine_ls_shift/su_mean 0.000
_refine_ls_structure_factor_coef Fsqd
_refine_ls_weighting_details 'calc w=1/[\s^2^(Fo^2^)+(0.0558P)^2^+5.4064P] where P=(Fo^2^+2Fc^2^)/3'
_refine_ls_weighting_scheme calc
_refine_ls_wR_factor_gt 0.0982
_refine_ls_wR_factor_ref 0.1028
_reflns_number_gt 12335
_reflns_number_total 14894
_reflns_threshold_expression >2sigma(I)
_cod_data_source_file c4dt00242c2.cif
_cod_data_source_block complex_4
_cod_depositor_comments
;
The following automatic conversions were performed:

'_symmetry_cell_setting' value 'Monoclinic' changed to 'monoclinic'
according to
/usr/data/users/saulius/crontab/automatic-downloads/rss-feeds/RSC/lib/dictionaries/cif_core.dic
dictionary named 'cif_core.dic' version 2.4.2 from 2011-04-26.

Automatic conversion script
Id: cif_fix_values 2281 2013-09-26 08:29:07Z andrius 
;
_cod_original_sg_symbol_H-M P2(1)/n
_cod_database_code 7029555

loop_
_symmetry_equiv_pos_as_xyz
'x, y, z'
'-x+1/2, y+1/2, -z+1/2'
'-x, -y, -z'
'x-1/2, -y-1/2, z-1/2'

loop_
_atom_site_label
_atom_site_type_symbol
_atom_site_fract_x
_atom_site_fract_y
_atom_site_fract_z
_atom_site_U_iso_or_equiv
_atom_site_adp_type
_atom_site_occupancy
_atom_site_symmetry_multiplicity
_atom_site_calc_flag
_atom_site_refinement_flags
C1 C 0.6407(3) 0.2509(2) 0.21641(13) 0.0446(7) Uani 1 1 d U
C2 C 0.5455(3) 0.2208(2) 0.22110(14) 0.0500(8) Uani 1 1 d U
C3 C 0.4975(3) 0.2407(3) 0.26252(15) 0.0583(9) Uani 1 1 d U
H3 H 0.4338 0.2208 0.2666 0.070 Uiso 1 1 calc R
C4 C 0.5406(4) 0.2884(2) 0.29728(17) 0.0653(10) Uani 1 1 d U
H4 H 0.5061 0.3021 0.3247 0.078 Uiso 1 1 calc R
C5 C 0.6322(4) 0.3162(3) 0.29290(16) 0.0641(10) Uani 1 1 d U
H5 H 0.6611 0.3487 0.3175 0.077 Uiso 1 1 calc R
C6 C 0.6846(3) 0.2980(2) 0.25301(16) 0.0554(9) Uani 1 1 d U
C7 C 0.4923(3) 0.1642(3) 0.18374(15) 0.0547(8) Uani 1 1 d U
H7 H 0.5308 0.1632 0.1544 0.066 Uiso 1 1 calc R
C8 C 0.3898(4) 0.1938(3) 0.1697(2) 0.0809(14) Uani 1 1 d U
H8A H 0.3623 0.1607 0.1435 0.121 Uiso 1 1 calc R
H8B H 0.3926 0.2501 0.1593 0.121 Uiso 1 1 calc R
H8C H 0.3488 0.1897 0.1972 0.121 Uiso 1 1 calc R
C9 C 0.4864(3) 0.0808(3) 0.20213(16) 0.0657(11) Uani 1 1 d U
H9A H 0.5517 0.0615 0.2113 0.099 Uiso 1 1 calc R
H9B H 0.4575 0.0458 0.1772 0.099 Uiso 1 1 calc R
H9C H 0.4461 0.0800 0.2300 0.099 Uiso 1 1 calc R
C10 C 0.7868(3) 0.3277(3) 0.25012(17) 0.0636(10) Uani 1 1 d U
H10 H 0.8060 0.3199 0.2165 0.076 Uiso 1 1 calc R
C11 C 0.7988(5) 0.4142(3) 0.2616(3) 0.1101(19) Uani 1 1 d U
H11A H 0.7844 0.4464 0.2329 0.165 Uiso 1 1 calc R
H11B H 0.8658 0.4243 0.2732 0.165 Uiso 1 1 calc R
H11C H 0.7543 0.4292 0.2864 0.165 Uiso 1 1 calc R
C12 C 0.8537(5) 0.2804(4) 0.2808(3) 0.1131(19) Uani 1 1 d U
H12A H 0.9190 0.3033 0.2799 0.170 Uiso 1 1 calc R
H12B H 0.8545 0.2246 0.2695 0.170 Uiso 1 1 calc R
H12C H 0.8323 0.2817 0.3136 0.170 Uiso 1 1 calc R
C13 C 0.7200(2) 0.16442(18) 0.16350(11) 0.0359(6) Uani 1 1 d U
H13 H 0.7072 0.1206 0.1841 0.043 Uiso 1 1 calc R
C14 C 0.7976(2) 0.07236(17) 0.11442(11) 0.0339(6) Uani 1 1 d U
C15 C 0.7395(3) 0.0226(2) 0.08398(12) 0.0408(7) Uani 1 1 d U
C16 C 0.7729(3) -0.0545(2) 0.07379(13) 0.0486(8) Uani 1 1 d U
H16 H 0.7338 -0.0889 0.0539 0.058 Uiso 1 1 calc R
C17 C 0.8613(3) -0.0817(2) 0.09199(13) 0.0500(8) Uani 1 1 d U
H17 H 0.8834 -0.1340 0.0842 0.060 Uiso 1 1 calc R
C18 C 0.9172(3) -0.0331(2) 0.12142(13) 0.0455(7) Uani 1 1 d U
H18 H 0.9779 -0.0525 0.1339 0.055 Uiso 1 1 calc R
C19 C 0.8877(2) 0.04420(19) 0.13353(11) 0.0376(6) Uani 1 1 d U
C20 C 0.6408(3) 0.0488(2) 0.06450(13) 0.0471(7) Uani 1 1 d U
H20 H 0.6326 0.1069 0.0726 0.056 Uiso 1 1 calc R
C21 C 0.6306(3) 0.0407(3) 0.01038(15) 0.0600(10) Uani 1 1 d U
H21A H 0.6802 0.0736 -0.0042 0.090 Uiso 1 1 calc R
H21B H 0.5661 0.0591 -0.0008 0.090 Uiso 1 1 calc R
H21C H 0.6391 -0.0158 0.0014 0.090 Uiso 1 1 calc R
C22 C 0.5613(3) 0.0014(3) 0.08854(16) 0.0659(11) Uani 1 1 d U
H22A H 0.4975 0.0198 0.0762 0.099 Uiso 1 1 calc R
H22B H 0.5669 0.0102 0.1231 0.099 Uiso 1 1 calc R
H22C H 0.5685 -0.0561 0.0817 0.099 Uiso 1 1 calc R
C23 C 0.9491(3) 0.0938(2) 0.16827(13) 0.0454(7) Uani 1 1 d U
H23 H 0.9338 0.1518 0.1622 0.054 Uiso 1 1 calc R
C24 C 1.0580(3) 0.0823(3) 0.16388(16) 0.0599(10) Uani 1 1 d U
H24A H 1.0769 0.0289 0.1759 0.090 Uiso 1 1 calc R
H24B H 1.0931 0.1237 0.1826 0.090 Uiso 1 1 calc R
H24C H 1.0740 0.0869 0.1303 0.090 Uiso 1 1 calc R
C25 C 0.9241(3) 0.0743(3) 0.21928(15) 0.0663(11) Uani 1 1 d U
H25A H 0.8551 0.0848 0.2233 0.099 Uiso 1 1 calc R
H25B H 0.9631 0.1081 0.2414 0.099 Uiso 1 1 calc R
H25C H 0.9381 0.0175 0.2259 0.099 Uiso 1 1 calc R
C26 C 0.9963(2) 0.25092(17) 0.07356(11) 0.0319(6) Uani 1 1 d U
C27 C 0.9975(2) 0.18821(18) 0.04025(12) 0.0347(6) Uani 1 1 d U
C28 C 1.0838(2) 0.1472(2) 0.03358(13) 0.0420(7) Uani 1 1 d U
H28 H 1.0846 0.1041 0.0114 0.050 Uiso 1 1 calc R
C29 C 1.1681(2) 0.1685(2) 0.05884(14) 0.0466(8) Uani 1 1 d U
H29 H 1.2269 0.1407 0.0536 0.056 Uiso 1 1 calc R
C30 C 1.1666(2) 0.2301(2) 0.09171(14) 0.0458(7) Uani 1 1 d U
H30 H 1.2251 0.2444 0.1088 0.055 Uiso 1 1 calc R
C31 C 1.0818(2) 0.2720(2) 0.10063(12) 0.0382(6) Uani 1 1 d U
C32 C 1.0809(3) 0.3371(2) 0.13889(13) 0.0444(7) Uani 1 1 d U
H32 H 1.0457 0.3844 0.1244 0.053 Uiso 1 1 calc R
C33 C 1.1811(3) 0.3669(3) 0.15594(17) 0.0643(11) Uani 1 1 d U
H33A H 1.2152 0.3241 0.1739 0.096 Uiso 1 1 calc R
H33B H 1.1742 0.4140 0.1765 0.096 Uiso 1 1 calc R
H33C H 1.2183 0.3817 0.1284 0.096 Uiso 1 1 calc R
C34 C 1.0245(3) 0.3107(3) 0.18150(16) 0.0602(10) Uani 1 1 d U
H34A H 0.9594 0.2934 0.1706 0.090 Uiso 1 1 calc R
H34B H 1.0194 0.3559 0.2037 0.090 Uiso 1 1 calc R
H34C H 1.0584 0.2659 0.1977 0.090 Uiso 1 1 calc R
C35 C 0.9073(2) 0.16931(19) 0.00925(12) 0.0376(6) Uani 1 1 d U
H35 H 0.8496 0.1787 0.0288 0.045 Uiso 1 1 calc R
C36 C 0.8997(3) 0.2272(2) -0.03362(14) 0.0517(9) Uani 1 1 d U
H36A H 0.9039 0.2829 -0.0222 0.078 Uiso 1 1 calc R
H36B H 0.8374 0.2190 -0.0512 0.078 Uiso 1 1 calc R
H36C H 0.9528 0.2165 -0.0548 0.078 Uiso 1 1 calc R
C37 C 0.9029(3) 0.0823(2) -0.00834(14) 0.0487(8) Uani 1 1 d U
H37A H 0.9560 0.0726 -0.0296 0.073 Uiso 1 1 calc R
H37B H 0.8406 0.0729 -0.0257 0.073 Uiso 1 1 calc R
H37C H 0.9091 0.0457 0.0190 0.073 Uiso 1 1 calc R
C38 C 0.9079(2) 0.37139(17) 0.06939(10) 0.0292(5) Uani 1 1 d U
H38 H 0.9612 0.3946 0.0541 0.035 Uiso 1 1 calc R
C39 C 0.8328(2) 0.49807(17) 0.06403(11) 0.0329(6) Uani 1 1 d U
C40 C 0.8227(2) 0.51641(18) 0.01519(12) 0.0353(6) Uani 1 1 d U
C41 C 0.8260(3) 0.5971(2) 0.00147(14) 0.0456(7) Uani 1 1 d U
H41 H 0.8201 0.6102 -0.0315 0.055 Uiso 1 1 calc R
C42 C 0.8375(3) 0.6580(2) 0.03443(15) 0.0531(8) Uani 1 1 d U
H42 H 0.8396 0.7126 0.0243 0.064 Uiso 1 1 calc R
C43 C 0.8458(3) 0.6393(2) 0.08184(15) 0.0514(8) Uani 1 1 d U
H43 H 0.8531 0.6815 0.1045 0.062 Uiso 1 1 calc R
C44 C 0.8438(2) 0.55972(19) 0.09784(12) 0.0401(7) Uani 1 1 d U
C45 C 0.8074(2) 0.45266(19) -0.02325(11) 0.0357(6) Uani 1 1 d U
H45 H 0.8049 0.3993 -0.0069 0.043 Uiso 1 1 calc R
C46 C 0.7106(3) 0.4645(2) -0.05096(14) 0.0518(9) Uani 1 1 d U
H46A H 0.6582 0.4669 -0.0286 0.078 Uiso 1 1 calc R
H46B H 0.6993 0.4194 -0.0730 0.078 Uiso 1 1 calc R
H46C H 0.7123 0.5149 -0.0691 0.078 Uiso 1 1 calc R
C47 C 0.8919(3) 0.4500(2) -0.05678(13) 0.0473(8) Uani 1 1 d U
H47A H 0.8976 0.5022 -0.0727 0.071 Uiso 1 1 calc R
H47B H 0.8800 0.4079 -0.0808 0.071 Uiso 1 1 calc R
H47C H 0.9523 0.4383 -0.0383 0.071 Uiso 1 1 calc R
C48 C 0.8588(3) 0.5408(2) 0.15065(13) 0.0476(7) Uani 1 1 d U
H48 H 0.8354 0.4847 0.1558 0.057 Uiso 1 1 calc R
C49 C 0.9664(3) 0.5433(3) 0.16538(15) 0.0607(10) Uani 1 1 d U
H49A H 1.0021 0.5071 0.1449 0.091 Uiso 1 1 calc R
H49B H 0.9756 0.5261 0.1987 0.091 Uiso 1 1 calc R
H49C H 0.9907 0.5983 0.1620 0.091 Uiso 1 1 calc R
C50 C 0.8022(3) 0.5970(2) 0.18289(15) 0.0602(10) Uani 1 1 d U
H50A H 0.8092 0.5784 0.2160 0.090 Uiso 1 1 calc R
H50B H 0.7334 0.5967 0.1725 0.090 Uiso 1 1 calc R
H50C H 0.8278 0.6519 0.1807 0.090 Uiso 1 1 calc R
C51 C 0.6515(2) 0.2713(2) 0.02724(12) 0.0393(6) Uani 1 1 d U
H51A H 0.6853 0.3067 0.0050 0.047 Uiso 1 1 calc R
H51B H 0.6726 0.2162 0.0191 0.047 Uiso 1 1 calc R
C52 C 0.5176(4) 0.2381(3) -0.06211(17) 0.0745(13) Uani 1 1 d U
H52A H 0.5552 0.2744 -0.0817 0.112 Uiso 1 1 calc R
H52B H 0.4496 0.2382 -0.0738 0.112 Uiso 1 1 calc R
H52C H 0.5439 0.1834 -0.0640 0.112 Uiso 1 1 calc R
C53 C 0.4711(3) 0.3764(3) -0.00022(19) 0.0692(12) Uani 1 1 d U
H53A H 0.4698 0.3975 0.0323 0.104 Uiso 1 1 calc R
H53B H 0.4048 0.3737 -0.0142 0.104 Uiso 1 1 calc R
H53C H 0.5102 0.4119 -0.0195 0.104 Uiso 1 1 calc R
C54 C 0.4421(3) 0.2073(3) 0.03474(19) 0.0651(11) Uani 1 1 d U
H54A H 0.4640 0.1513 0.0333 0.098 Uiso 1 1 calc R
H54B H 0.3762 0.2115 0.0204 0.098 Uiso 1 1 calc R
H54C H 0.4422 0.2248 0.0681 0.098 Uiso 1 1 calc R
C55 C 0.5237(3) 0.3668(3) 0.1328(2) 0.0739(6) Uani 1 1 d U
H55A H 0.4851 0.3527 0.1034 0.089 Uiso 1 1 calc R
H55B H 0.5263 0.3199 0.1545 0.089 Uiso 1 1 calc R
C56 C 0.4843(4) 0.4386(3) 0.1561(2) 0.0769(6) Uani 1 1 d U
H56A H 0.4131 0.4415 0.1503 0.092 Uiso 1 1 calc R
H56B H 0.4989 0.4366 0.1909 0.092 Uiso 1 1 calc R
C57 C 0.5301(4) 0.5074(3) 0.1357(2) 0.0760(6) Uani 1 1 d U
H57A H 0.5553 0.5441 0.1612 0.091 Uiso 1 1 calc R
H57B H 0.4830 0.5374 0.1148 0.091 Uiso 1 1 calc R
C58 C 0.6140(3) 0.4753(3) 0.1066(2) 0.0714(6) Uani 1 1 d U
H58A H 0.5974 0.4780 0.0720 0.086 Uiso 1 1 calc R
H58B H 0.6742 0.5062 0.1136 0.086 Uiso 1 1 calc R
Dy1 Dy 0.741062(9) 0.294780(7) 0.100248(5) 0.02792(5) Uani 1 1 d .
N1 N 0.6914(2) 0.23815(16) 0.17412(9) 0.0376(6) Uani 1 1 d .
N2 N 0.76601(18) 0.15264(14) 0.12449(8) 0.0293(5) Uani 1 1 d .
N3 N 0.90807(18) 0.29411(13) 0.08039(9) 0.0293(5) Uani 1 1 d .
N4 N 0.83224(17) 0.41602(14) 0.08008(8) 0.0282(5) Uani 1 1 d .
O1 O 0.6243(2) 0.39580(18) 0.12177(12) 0.0690(5) Uani 1 1 d U
Si1 Si 0.52568(7) 0.27293(6) 0.00121(4) 0.0442(2) Uani 1 1 d .

loop_
_atom_site_aniso_label
_atom_site_aniso_U_11
_atom_site_aniso_U_22
_atom_site_aniso_U_33
_atom_site_aniso_U_23
_atom_site_aniso_U_13
_atom_site_aniso_U_12
C1 0.0536(17) 0.0327(14) 0.0495(16) 0.0063(13) 0.0247(14) 0.0104(13)
C2 0.0513(18) 0.0476(17) 0.0527(17) 0.0109(14) 0.0212(15) 0.0170(15)
C3 0.0552(19) 0.0576(19) 0.065(2) 0.0058(17) 0.0300(16) 0.0138(17)
C4 0.076(2) 0.055(2) 0.069(2) -0.0054(17) 0.0422(18) 0.0099(18)
C5 0.081(2) 0.0468(17) 0.067(2) -0.0139(16) 0.0371(18) -0.0033(18)
C6 0.069(2) 0.0371(16) 0.0630(19) -0.0070(14) 0.0338(17) -0.0042(15)
C7 0.0426(17) 0.067(2) 0.0547(18) 0.0108(16) 0.0081(15) 0.0086(16)
C8 0.053(2) 0.106(4) 0.084(3) 0.021(3) 0.005(2) 0.012(2)
C9 0.061(2) 0.077(3) 0.059(2) -0.003(2) 0.0002(19) -0.011(2)
C10 0.075(2) 0.0517(19) 0.066(2) -0.0151(17) 0.0292(18) -0.0167(18)
C11 0.126(4) 0.070(3) 0.138(4) -0.017(3) 0.037(4) -0.034(3)
C12 0.084(4) 0.108(4) 0.149(5) 0.018(4) 0.026(4) -0.023(3)
C13 0.0380(14) 0.0300(13) 0.0407(14) 0.0057(11) 0.0116(11) 0.0040(11)
C14 0.0396(14) 0.0272(12) 0.0362(13) 0.0055(11) 0.0140(11) 0.0027(11)
C15 0.0473(16) 0.0324(14) 0.0434(14) 0.0024(12) 0.0106(13) -0.0016(13)
C16 0.0635(19) 0.0324(15) 0.0507(17) -0.0027(13) 0.0126(15) -0.0018(15)
C17 0.068(2) 0.0323(15) 0.0511(17) 0.0057(14) 0.0205(16) 0.0113(15)
C18 0.0512(17) 0.0357(15) 0.0508(16) 0.0109(13) 0.0152(14) 0.0123(14)
C19 0.0434(15) 0.0313(13) 0.0394(14) 0.0098(11) 0.0146(12) 0.0056(12)
C20 0.0488(17) 0.0370(15) 0.0554(17) -0.0043(14) 0.0032(14) -0.0078(14)
C21 0.062(2) 0.059(2) 0.059(2) -0.0016(18) -0.0006(19) -0.0092(19)
C22 0.059(2) 0.070(3) 0.069(2) -0.003(2) 0.009(2) -0.015(2)
C23 0.0413(15) 0.0407(15) 0.0544(16) 0.0113(13) 0.0047(13) 0.0062(13)
C24 0.044(2) 0.064(2) 0.072(2) 0.021(2) 0.0049(18) 0.0049(18)
C25 0.056(2) 0.092(3) 0.052(2) -0.004(2) 0.0031(18) -0.001(2)
C26 0.0263(12) 0.0278(13) 0.0424(14) 0.0101(11) 0.0083(11) 0.0034(11)
C27 0.0321(13) 0.0300(13) 0.0431(14) 0.0111(11) 0.0124(12) 0.0048(11)
C28 0.0368(15) 0.0381(15) 0.0522(16) 0.0085(13) 0.0146(13) 0.0087(13)
C29 0.0328(15) 0.0455(17) 0.0625(18) 0.0155(15) 0.0124(14) 0.0096(14)
C30 0.0281(14) 0.0477(16) 0.0616(18) 0.0165(15) 0.0018(14) 0.0019(13)
C31 0.0318(14) 0.0348(14) 0.0482(16) 0.0120(13) 0.0035(12) -0.0007(12)
C32 0.0396(16) 0.0395(16) 0.0535(17) 0.0062(14) -0.0044(14) -0.0034(13)
C33 0.051(2) 0.068(3) 0.072(3) 0.004(2) -0.0158(19) -0.012(2)
C34 0.060(2) 0.061(2) 0.061(2) -0.0034(18) 0.0075(19) -0.0072(19)
C35 0.0351(14) 0.0327(13) 0.0456(14) -0.0008(12) 0.0099(12) 0.0045(12)
C36 0.058(2) 0.0457(18) 0.051(2) 0.0030(16) -0.0010(17) 0.0096(17)
C37 0.050(2) 0.0374(17) 0.060(2) -0.0078(15) 0.0129(16) 0.0012(15)
C38 0.0273(12) 0.0261(12) 0.0345(12) 0.0031(10) 0.0047(10) -0.0032(10)
C39 0.0301(13) 0.0244(12) 0.0448(14) 0.0018(11) 0.0101(11) -0.0005(11)
C40 0.0302(13) 0.0288(13) 0.0473(15) 0.0065(12) 0.0060(12) -0.0013(11)
C41 0.0459(17) 0.0332(15) 0.0578(18) 0.0129(14) 0.0038(14) -0.0026(13)
C42 0.061(2) 0.0270(15) 0.071(2) 0.0095(15) 0.0070(17) -0.0027(14)
C43 0.0581(19) 0.0287(14) 0.068(2) -0.0067(14) 0.0092(16) -0.0037(14)
C44 0.0410(15) 0.0284(13) 0.0519(16) -0.0030(12) 0.0118(13) -0.0025(12)
C45 0.0340(14) 0.0329(14) 0.0405(14) 0.0069(12) 0.0049(12) -0.0042(12)
C46 0.0438(19) 0.058(2) 0.0531(19) 0.0055(17) -0.0059(15) -0.0016(17)
C47 0.0462(19) 0.0466(19) 0.0501(19) 0.0044(15) 0.0132(15) -0.0018(16)
C48 0.0552(18) 0.0360(15) 0.0525(17) -0.0089(14) 0.0117(14) -0.0033(14)
C49 0.064(2) 0.064(2) 0.055(2) -0.0130(19) 0.0051(18) 0.006(2)
C50 0.064(2) 0.052(2) 0.066(2) -0.0226(19) 0.0209(19) -0.0073(19)
C51 0.0310(14) 0.0347(14) 0.0521(16) 0.0088(13) 0.0005(12) -0.0040(12)
C52 0.073(3) 0.083(3) 0.066(3) -0.003(2) -0.012(2) -0.011(3)
C53 0.054(2) 0.058(2) 0.095(3) 0.012(2) -0.012(2) 0.008(2)
C54 0.044(2) 0.065(3) 0.087(3) 0.008(2) 0.009(2) -0.0140(18)
C55 0.0616(11) 0.0639(11) 0.0984(13) 0.0111(10) 0.0274(10) 0.0152(10)
C56 0.0631(11) 0.0685(11) 0.1013(13) 0.0053(11) 0.0276(10) 0.0161(10)
C57 0.0626(12) 0.0637(11) 0.1037(13) 0.0044(11) 0.0241(11) 0.0178(10)
C58 0.0603(11) 0.0577(11) 0.0979(13) 0.0101(10) 0.0231(10) 0.0168(10)
Dy1 0.02490(8) 0.02285(8) 0.03664(8) 0.00495(5) 0.00843(5) 0.00178(5)
N1 0.0455(15) 0.0284(12) 0.0404(14) 0.0054(11) 0.0173(12) 0.0073(11)
N2 0.0331(13) 0.0231(11) 0.0323(12) 0.0037(9) 0.0086(10) 0.0006(10)
N3 0.0266(12) 0.0247(11) 0.0369(13) 0.0028(9) 0.0052(10) 0.0002(9)
N4 0.0303(12) 0.0215(11) 0.0332(12) -0.0002(9) 0.0068(9) 0.0001(9)
O1 0.0584(11) 0.0576(11) 0.0932(13) 0.0148(10) 0.0271(10) 0.0177(9)
Si1 0.0322(5) 0.0435(5) 0.0563(6) 0.0062(4) -0.0043(4) -0.0061(4)

loop_
_atom_type_symbol
_atom_type_description
_atom_type_scat_dispersion_real
_atom_type_scat_dispersion_imag
_atom_type_scat_source
C C 0.0033 0.0016 'International Tables Vol C Tables 4.2.6.8 and 6.1.1.4'
H H 0.0000 0.0000 'International Tables Vol C Tables 4.2.6.8 and 6.1.1.4'
N N 0.0061 0.0033 'International Tables Vol C Tables 4.2.6.8 and 6.1.1.4'
Dy Dy -0.1892 4.4098 'International Tables Vol C Tables 4.2.6.8 and 6.1.1.4'
Si Si 0.0817 0.0704 'International Tables Vol C Tables 4.2.6.8 and 6.1.1.4'
O O 0.0106 0.0060 'International Tables Vol C Tables 4.2.6.8 and 6.1.1.4'

loop_
_geom_angle_atom_site_label_1
_geom_angle_atom_site_label_2
_geom_angle_atom_site_label_3
_geom_angle
C6 C1 C2 119.9(3)
C6 C1 N1 118.7(3)
C2 C1 N1 121.3(3)
C3 C2 C1 117.9(4)
C3 C2 C7 118.2(4)
C1 C2 C7 123.9(3)
C4 C3 C2 121.3(4)
C4 C3 H3 119.4
C2 C3 H3 119.4
C5 C4 C3 120.6(4)
C5 C4 H4 119.7
C3 C4 H4 119.7
C4 C5 C6 121.2(4)
C4 C5 H5 119.4
C6 C5 H5 119.4
C5 C6 C1 119.0(4)
C5 C6 C10 119.7(4)
C1 C6 C10 121.2(3)
C9 C7 C8 109.0(4)
C9 C7 C2 111.1(3)
C8 C7 C2 112.2(4)
C9 C7 H7 108.1
C8 C7 H7 108.1
C2 C7 H7 108.1
C7 C8 H8A 109.5
C7 C8 H8B 109.5
H8A C8 H8B 109.5
C7 C8 H8C 109.5
H8A C8 H8C 109.5
H8B C8 H8C 109.5
C7 C9 H9A 109.5
C7 C9 H9B 109.5
H9A C9 H9B 109.5
C7 C9 H9C 109.5
H9A C9 H9C 109.5
H9B C9 H9C 109.5
C12 C10 C11 109.3(5)
C12 C10 C6 111.2(4)
C11 C10 C6 113.8(4)
C12 C10 H10 107.4
C11 C10 H10 107.4
C6 C10 H10 107.4
C10 C11 H11A 109.5
C10 C11 H11B 109.5
H11A C11 H11B 109.5
C10 C11 H11C 109.5
H11A C11 H11C 109.5
H11B C11 H11C 109.5
C10 C12 H12A 109.5
C10 C12 H12B 109.5
H12A C12 H12B 109.5
C10 C12 H12C 109.5
H12A C12 H12C 109.5
H12B C12 H12C 109.5
N2 C13 N1 119.2(3)
N2 C13 H13 120.4
N1 C13 H13 120.4
C19 C14 C15 120.1(3)
C19 C14 N2 120.2(3)
C15 C14 N2 119.6(3)
C16 C15 C14 118.6(3)
C16 C15 C20 119.4(3)
C14 C15 C20 122.0(3)
C17 C16 C15 121.3(4)
C17 C16 H16 119.3
C15 C16 H16 119.3
C18 C17 C16 119.7(3)
C18 C17 H17 120.1
C16 C17 H17 120.1
C17 C18 C19 121.8(3)
C17 C18 H18 119.1
C19 C18 H18 119.1
C18 C19 C14 118.4(3)
C18 C19 C23 119.9(3)
C14 C19 C23 121.6(3)
C15 C20 C22 110.2(3)
C15 C20 C21 112.1(3)
C22 C20 C21 111.0(3)
C15 C20 H20 107.8
C22 C20 H20 107.8
C21 C20 H20 107.8
C20 C21 H21A 109.5
C20 C21 H21B 109.5
H21A C21 H21B 109.5
C20 C21 H21C 109.5
H21A C21 H21C 109.5
H21B C21 H21C 109.5
C20 C22 H22A 109.5
C20 C22 H22B 109.5
H22A C22 H22B 109.5
C20 C22 H22C 109.5
H22A C22 H22C 109.5
H22B C22 H22C 109.5
C19 C23 C25 110.3(3)
C19 C23 C24 114.0(3)
C25 C23 C24 108.4(3)
C19 C23 H23 108.0
C25 C23 H23 108.0
C24 C23 H23 108.0
C23 C24 H24A 109.5
C23 C24 H24B 109.5
H24A C24 H24B 109.5
C23 C24 H24C 109.5
H24A C24 H24C 109.5
H24B C24 H24C 109.5
C23 C25 H25A 109.5
C23 C25 H25B 109.5
H25A C25 H25B 109.5
C23 C25 H25C 109.5
H25A C25 H25C 109.5
H25B C25 H25C 109.5
C27 C26 C31 120.4(3)
C27 C26 N3 119.8(3)
C31 C26 N3 119.7(3)
C28 C27 C26 119.3(3)
C28 C27 C35 120.4(3)
C26 C27 C35 120.2(3)
C29 C28 C27 120.8(3)
C29 C28 H28 119.6
C27 C28 H28 119.6
C28 C29 C30 119.7(3)
C28 C29 H29 120.2
C30 C29 H29 120.2
C29 C30 C31 122.0(3)
C29 C30 H30 119.0
C31 C30 H30 119.0
C30 C31 C26 117.7(3)
C30 C31 C32 121.0(3)
C26 C31 C32 121.3(3)
C34 C32 C33 109.6(3)
C34 C32 C31 111.7(3)
C33 C32 C31 114.5(3)
C34 C32 H32 106.9
C33 C32 H32 106.9
C31 C32 H32 106.9
C32 C33 H33A 109.5
C32 C33 H33B 109.5
H33A C33 H33B 109.5
C32 C33 H33C 109.5
H33A C33 H33C 109.5
H33B C33 H33C 109.5
C32 C34 H34A 109.5
C32 C34 H34B 109.5
H34A C34 H34B 109.5
C32 C34 H34C 109.5
H34A C34 H34C 109.5
H34B C34 H34C 109.5
C27 C35 C37 113.6(3)
C27 C35 C36 110.1(3)
C37 C35 C36 109.7(3)
C27 C35 H35 107.7
C37 C35 H35 107.7
C36 C35 H35 107.7
C35 C36 H36A 109.5
C35 C36 H36B 109.5
H36A C36 H36B 109.5
C35 C36 H36C 109.5
H36A C36 H36C 109.5
H36B C36 H36C 109.5
C35 C37 H37A 109.5
C35 C37 H37B 109.5
H37A C37 H37B 109.5
C35 C37 H37C 109.5
H37A C37 H37C 109.5
H37B C37 H37C 109.5
N3 C38 N4 118.9(3)
N3 C38 H38 120.5
N4 C38 H38 120.5
C40 C39 C44 120.4(3)
C40 C39 N4 120.7(3)
C44 C39 N4 118.9(3)
C41 C40 C39 118.3(3)
C41 C40 C45 118.6(3)
C39 C40 C45 123.1(3)
C42 C41 C40 121.7(3)
C42 C41 H41 119.1
C40 C41 H41 119.1
C43 C42 C41 119.2(3)
C43 C42 H42 120.4
C41 C42 H42 120.4
C42 C43 C44 121.8(3)
C42 C43 H43 119.1
C44 C43 H43 119.1
C43 C44 C39 118.5(3)
C43 C44 C48 120.3(3)
C39 C44 C48 121.0(3)
C46 C45 C40 111.2(3)
C46 C45 C47 111.3(3)
C40 C45 C47 111.8(3)
C46 C45 H45 107.4
C40 C45 H45 107.4
C47 C45 H45 107.4
C45 C46 H46A 109.5
C45 C46 H46B 109.5
H46A C46 H46B 109.5
C45 C46 H46C 109.5
H46A C46 H46C 109.5
H46B C46 H46C 109.5
C45 C47 H47A 109.5
C45 C47 H47B 109.5
H47A C47 H47B 109.5
C45 C47 H47C 109.5
H47A C47 H47C 109.5
H47B C47 H47C 109.5
C44 C48 C49 110.3(3)
C44 C48 C50 113.4(3)
C49 C48 C50 109.8(3)
C44 C48 H48 107.7
C49 C48 H48 107.7
C50 C48 H48 107.7
C48 C49 H49A 109.5
C48 C49 H49B 109.5
H49A C49 H49B 109.5
C48 C49 H49C 109.5
H49A C49 H49C 109.5
H49B C49 H49C 109.5
C48 C50 H50A 109.5
C48 C50 H50B 109.5
H50A C50 H50B 109.5
C48 C50 H50C 109.5
H50A C50 H50C 109.5
H50B C50 H50C 109.5
Si1 C51 Dy1 141.15(19)
Si1 C51 H51A 101.7
Dy1 C51 H51A 101.7
Si1 C51 H51B 101.7
Dy1 C51 H51B 101.7
H51A C51 H51B 104.7
Si1 C52 H52A 109.5
Si1 C52 H52B 109.5
H52A C52 H52B 109.5
Si1 C52 H52C 109.5
H52A C52 H52C 109.5
H52B C52 H52C 109.5
Si1 C53 H53A 109.5
Si1 C53 H53B 109.5
H53A C53 H53B 109.5
Si1 C53 H53C 109.5
H53A C53 H53C 109.5
H53B C53 H53C 109.5
Si1 C54 H54A 109.5
Si1 C54 H54B 109.5
H54A C54 H54B 109.5
Si1 C54 H54C 109.5
H54A C54 H54C 109.5
H54B C54 H54C 109.5
C56 C55 O1 101.1(4)
C56 C55 H55A 111.6
O1 C55 H55A 111.6
C56 C55 H55B 111.6
O1 C55 H55B 111.6
H55A C55 H55B 109.4
C57 C56 C55 106.8(4)
C57 C56 H56A 110.4
C55 C56 H56A 110.4
C57 C56 H56B 110.4
C55 C56 H56B 110.4
H56A C56 H56B 108.6
C56 C57 C58 106.8(4)
C56 C57 H57A 110.4
C58 C57 H57A 110.4
C56 C57 H57B 110.4
C58 C57 H57B 110.4
H57A C57 H57B 108.6
O1 C58 C57 103.7(4)
O1 C58 H58A 111.0
C57 C58 H58A 111.0
O1 C58 H58B 111.0
C57 C58 H58B 111.0
H58A C58 H58B 109.0
C51 Dy1 N3 105.47(10)
C51 Dy1 N1 121.45(11)
N3 Dy1 N1 120.88(9)
C51 Dy1 O1 90.19(12)
N3 Dy1 O1 135.98(9)
N1 Dy1 O1 80.65(10)
C51 Dy1 N4 100.84(10)
N3 Dy1 N4 56.06(8)
N1 Dy1 N4 133.54(9)
O1 Dy1 N4 80.93(9)
C51 Dy1 N2 98.07(10)
N3 Dy1 N2 86.35(8)
N1 Dy1 N2 55.36(8)
O1 Dy1 N2 132.68(9)
N4 Dy1 N2 141.20(8)
C13 N1 C1 119.3(3)
C13 N1 Dy1 93.93(18)
C1 N1 Dy1 146.3(2)
C13 N2 C14 117.9(2)
C13 N2 Dy1 91.19(18)
C14 N2 Dy1 150.62(18)
C38 N3 C26 116.6(2)
C38 N3 Dy1 93.36(18)
C26 N3 Dy1 149.91(18)
C38 N4 C39 116.4(2)
C38 N4 Dy1 90.60(16)
C39 N4 Dy1 149.52(19)
C58 O1 C55 106.3(3)
C58 O1 Dy1 129.9(3)
C55 O1 Dy1 117.2(2)
C51 Si1 C53 112.97(18)
C51 Si1 C52 112.6(2)
C53 Si1 C52 104.9(2)
C51 Si1 C54 112.37(19)
C53 Si1 C54 106.7(2)
C52 Si1 C54 106.7(2)

loop_
_geom_bond_atom_site_label_1
_geom_bond_atom_site_label_2
_geom_bond_distance
C1 C6 1.407(6)
C1 C2 1.417(5)
C1 N1 1.422(4)
C2 C3 1.403(5)
C2 C7 1.567(6)
C3 C4 1.372(7)
C3 H3 0.9500
C4 C5 1.357(7)
C4 H4 0.9500
C5 C6 1.393(5)
C5 H5 0.9500
C6 C10 1.499(6)
C7 C9 1.482(6)
C7 C8 1.533(6)
C7 H7 1.0000
C8 H8A 0.9800
C8 H8B 0.9800
C8 H8C 0.9800
C9 H9A 0.9800
C9 H9B 0.9800
C9 H9C 0.9800
C10 C12 1.463(8)
C10 C11 1.481(7)
C10 H10 1.0000
C11 H11A 0.9800
C11 H11B 0.9800
C11 H11C 0.9800
C12 H12A 0.9800
C12 H12B 0.9800
C12 H12C 0.9800
C13 N2 1.305(4)
C13 N1 1.325(4)
C13 H13 0.9500
C14 C19 1.411(5)
C14 C15 1.412(5)
C14 N2 1.435(4)
C15 C16 1.395(5)
C15 C20 1.509(5)
C16 C17 1.378(6)
C16 H16 0.9500
C17 C18 1.369(6)
C17 H17 0.9500
C18 C19 1.394(4)
C18 H18 0.9500
C19 C23 1.508(5)
C20 C22 1.532(5)
C20 C21 1.525(5)
C20 H20 1.0000
C21 H21A 0.9800
C21 H21B 0.9800
C21 H21C 0.9800
C22 H22A 0.9800
C22 H22B 0.9800
C22 H22C 0.9800
C23 C25 1.523(5)
C23 C24 1.525(5)
C23 H23 1.0000
C24 H24A 0.9800
C24 H24B 0.9800
C24 H24C 0.9800
C25 H25A 0.9800
C25 H25B 0.9800
C25 H25C 0.9800
C26 C27 1.401(5)
C26 C31 1.418(4)
C26 N3 1.434(4)
C27 C28 1.392(4)
C27 C35 1.519(5)
C28 C29 1.381(5)
C28 H28 0.9500
C29 C30 1.379(6)
C29 H29 0.9500
C30 C31 1.393(5)
C30 H30 0.9500
C31 C32 1.525(5)
C32 C34 1.521(5)
C32 C33 1.524(5)
C32 H32 1.0000
C33 H33A 0.9800
C33 H33B 0.9800
C33 H33C 0.9800
C34 H34A 0.9800
C34 H34B 0.9800
C34 H34C 0.9800
C35 C37 1.528(4)
C35 C36 1.541(5)
C35 H35 1.0000
C36 H36A 0.9800
C36 H36B 0.9800
C36 H36C 0.9800
C37 H37A 0.9800
C37 H37B 0.9800
C37 H37C 0.9800
C38 N3 1.321(3)
C38 N4 1.326(4)
C38 H38 0.9500
C39 C40 1.405(4)
C39 C44 1.400(4)
C39 N4 1.436(4)
C40 C41 1.395(4)
C40 C45 1.520(4)
C41 C42 1.376(5)
C41 H41 0.9500
C42 C43 1.367(6)
C42 H42 0.9500
C43 C44 1.397(5)
C43 H43 0.9500
C44 C48 1.521(5)
C45 C46 1.528(5)
C45 C47 1.532(5)
C45 H45 1.0000
C46 H46A 0.9800
C46 H46B 0.9800
C46 H46C 0.9800
C47 H47A 0.9800
C47 H47B 0.9800
C47 H47C 0.9800
C48 C49 1.523(6)
C48 C50 1.539(5)
C48 H48 1.0000
C49 H49A 0.9800
C49 H49B 0.9800
C49 H49C 0.9800
C50 H50A 0.9800
C50 H50B 0.9800
C50 H50C 0.9800
C51 Si1 1.853(3)
C51 Dy1 2.377(3)
C51 H51A 0.9900
C51 H51B 0.9900
C52 Si1 1.868(5)
C52 H52A 0.9800
C52 H52B 0.9800
C52 H52C 0.9800
C53 Si1 1.876(4)
C53 H53A 0.9800
C53 H53B 0.9800
C53 H53C 0.9800
C54 Si1 1.872(4)
C54 H54A 0.9800
C54 H54B 0.9800
C54 H54C 0.9800
C55 C56 1.476(6)
C55 O1 1.515(5)
C55 H55A 0.9900
C55 H55B 0.9900
C56 C57 1.437(7)
C56 H56A 0.9900
C56 H56B 0.9900
C57 C58 1.542(6)
C57 H57A 0.9900
C57 H57B 0.9900
C58 O1 1.392(5)
C58 H58A 0.9900
C58 H58B 0.9900
Dy1 N3 2.395(2)
Dy1 N1 2.405(3)
Dy1 O1 2.422(3)
Dy1 N4 2.455(2)
Dy1 N2 2.477(2)

loop_
_platon_squeeze_void_nr
_platon_squeeze_void_average_x
_platon_squeeze_void_average_y
_platon_squeeze_void_average_z
_platon_squeeze_void_volume
_platon_squeeze_void_count_electrons
_platon_squeeze_void_content
1 0.250 0.185 0.250 577 91 ' '
2 -0.250 0.823 0.750 577 91 ' '
3 0.218 0.718 0.609 9 0 ' '
4 0.282 0.218 0.891 9 0 ' '
5 0.718 0.782 0.109 9 0 ' '
6 0.782 0.282 0.391 9 0 ' '
